data_7000292
loop_
_publ_author_name
'Lee, Young Hoon'
'Harrowfield, Jack M.'
'Kim, Jong Seung'
'Kim, Yang'
'Lee, Min Hee'
'Lim, Woo Taik'
'Park, Yu Cheol'
'Thu\'ery, Pierre'

_publ_section_title
;
 Functionalised azetidines as ligands: species derived by selective
 alkylation at substituent-nitrogen
;
_journal_issue 3
_journal_name_full 'Dalton Transactions'
_journal_page_first 443
_journal_page_last 454
_journal_paper_doi 10.1039/b812298a
_journal_year 2009
_chemical_formula_sum 'C23 H27 Cl2 Cu N5 O8'
_chemical_formula_weight 635.94
_space_group_IT_number 14
_symmetry_cell_setting monoclinic
_symmetry_space_group_name_Hall '-P 2yn'
_symmetry_space_group_name_H-M 'P 1 21/n 1'
_atom_sites_solution_hydrogens geom
_atom_sites_solution_primary direct
_atom_sites_solution_secondary difmap
_audit_creation_method SHELXL-97
_cell_angle_alpha 90.00
_cell_angle_beta 114.117(2)
_cell_angle_gamma 90.00
_cell_formula_units_Z 4
_cell_length_a 14.8189(4)
_cell_length_b 11.5925(5)
_cell_length_c 16.4100(6)
_cell_measurement_reflns_used 59156
_cell_measurement_temperature 100(2)
_cell_measurement_theta_max 25.68
_cell_measurement_theta_min 2.98
_cell_volume 2572.98(17)
_computing_cell_refinement 'HKL2000 (Otwinowski & Minor, 1997)'
_computing_data_collection 'COLLECT (Hooft, 1998)'
_computing_data_reduction 'HKL2000 (Otwinowski & Minor, 1997)'
_computing_molecular_graphics 'SHELXTL (Sheldrick, 1999)'
_computing_publication_material 'SHELXTL (Sheldrick, 1999); PLATON (Spek, 2003)'
_computing_structure_refinement 'SHELXL-97 (Sheldrick, 1997)'
_computing_structure_solution 'SHELXS-97 (Sheldrick, 1997)'
_diffrn_ambient_temperature 100(2)
_diffrn_measured_fraction_theta_full 0.998
_diffrn_measured_fraction_theta_max 0.998
_diffrn_measurement_device_type 'Nonius Kappa-CCD area-detector diffractometer'
_diffrn_measurement_method 'two \f and two \w scans with 2\% steps'
_diffrn_radiation_monochromator graphite
_diffrn_radiation_source 'fine-focus sealed tube'
_diffrn_radiation_type MoK\a
_diffrn_radiation_wavelength 0.71073
_diffrn_reflns_av_R_equivalents 0.0256
_diffrn_reflns_av_sigmaI/netI 0.0333
_diffrn_reflns_limit_h_max 18
_diffrn_reflns_limit_h_min -18
_diffrn_reflns_limit_k_max 14
_diffrn_reflns_limit_k_min -14
_diffrn_reflns_limit_l_max 19
_diffrn_reflns_limit_l_min -20
_diffrn_reflns_number 59156
_diffrn_reflns_theta_full 25.68
_diffrn_reflns_theta_max 25.68
_diffrn_reflns_theta_min 2.98
_diffrn_standards_decay_% 0
_diffrn_standards_interval_time 0
_diffrn_standards_number 0
_exptl_absorpt_coefficient_mu 1.115
_exptl_absorpt_correction_T_max 0.865
_exptl_absorpt_correction_T_min 0.762
_exptl_absorpt_correction_type multi-scan
_exptl_absorpt_process_details 'SCALEPACK (Otwinowski & Minor, 1997)'
_exptl_crystal_colour 'translucent dark blue'
_exptl_crystal_density_diffrn 1.642
_exptl_crystal_density_method 'not measured'
_exptl_crystal_description parallelepiped
_exptl_crystal_F_000 1308
_exptl_crystal_size_max 0.18
_exptl_crystal_size_mid 0.16
_exptl_crystal_size_min 0.13
_refine_diff_density_max 0.286
_refine_diff_density_min -0.495
_refine_diff_density_rms 0.067
_refine_ls_extinction_method none
_refine_ls_goodness_of_fit_ref 1.030
_refine_ls_hydrogen_treatment constr
_refine_ls_matrix_type full
_refine_ls_number_parameters 353
_refine_ls_number_reflns 4862
_refine_ls_number_restraints 0
_refine_ls_restrained_S_all 1.030
_refine_ls_R_factor_all 0.0390
_refine_ls_R_factor_gt 0.0307
_refine_ls_shift/su_max 0.001
_refine_ls_shift/su_mean 0.000
_refine_ls_structure_factor_coef Fsqd
_refine_ls_weighting_details 'calc w=1/[\s^2^(Fo^2^)+(0.0447P)^2^+1.2586P] where P=(Fo^2^+2Fc^2^)/3'
_refine_ls_weighting_scheme calc
_refine_ls_wR_factor_gt 0.0782
_refine_ls_wR_factor_ref 0.0816
_reflns_number_gt 4223
_reflns_number_total 4862
_reflns_threshold_expression >2sigma(I)
_cod_data_source_file b812298a.txt
_cod_data_source_block yk64
_cod_original_sg_symbol_H-M 'P 21/n'
_cod_database_code 7000292

loop_
_symmetry_equiv_pos_as_xyz
'x, y, z'
'-x+1/2, y+1/2, -z+1/2'
'-x, -y, -z'
'x-1/2, -y-1/2, z-1/2'

loop_
_atom_site_label
_atom_site_type_symbol
_atom_site_fract_x
_atom_site_fract_y
_atom_site_fract_z
_atom_site_U_iso_or_equiv
_atom_site_adp_type
_atom_site_occupancy
_atom_site_symmetry_multiplicity
_atom_site_calc_flag
_atom_site_refinement_flags
_atom_site_disorder_assembly
_atom_site_disorder_group
Cu Cu 0.285529(17) 0.36448(2) 0.089097(15) 0.01823(9) Uani 1 1 d . . .
Cl1 Cl 0.71754(4) 0.86842(4) 0.21070(3) 0.02338(13) Uani 1 1 d . . .
Cl2 Cl 0.17721(4) 0.83349(5) 0.08587(3) 0.02512(13) Uani 1 1 d . . .
O1 O 0.73034(12) 0.98442(14) 0.18617(13) 0.0401(4) Uani 1 1 d . . .
O2 O 0.65453(11) 0.80562(14) 0.13169(10) 0.0280(3) Uani 1 1 d . . .
O3 O 0.81273(11) 0.81287(15) 0.25014(10) 0.0340(4) Uani 1 1 d . . .
O4 O 0.67172(13) 0.86972(16) 0.27322(11) 0.0372(4) Uani 1 1 d . . .
O5 O 0.10589(13) 0.76182(16) 0.09983(14) 0.0471(5) Uani 1 1 d . . .
O6 O 0.16929(13) 0.94939(14) 0.11383(11) 0.0373(4) Uani 1 1 d . . .
O7 O 0.27435(12) 0.78895(15) 0.13633(11) 0.0375(4) Uani 1 1 d . . .
O8 O 0.15804(14) 0.83481(15) -0.00781(11) 0.0394(4) Uani 1 1 d . . .
N1 N 0.38840(12) 0.47882(15) 0.15771(11) 0.0202(4) Uani 1 1 d . . .
N2 N 0.26001(12) 0.45165(14) -0.02802(11) 0.0201(4) Uani 1 1 d . . .
N3 N 0.17634(12) 0.25627(15) 0.01370(11) 0.0195(4) Uani 1 1 d . . .
N4 N 0.37356(12) 0.22411(15) 0.09861(11) 0.0194(4) Uani 1 1 d . . .
N5 N 0.18740(13) 0.40414(15) 0.14345(11) 0.0217(4) Uani 1 1 d . . .
C1 C 0.43564(15) 0.45886(19) 0.24626(14) 0.0244(4) Uani 1 1 d . . .
H1 H 0.4132 0.3992 0.2710 0.029 Uiso 1 1 calc R . .
C2 C 0.51559(16) 0.5228(2) 0.30158(15) 0.0282(5) Uani 1 1 d . . .
H2 H 0.5461 0.5075 0.3625 0.034 Uiso 1 1 calc R . .
C3 C 0.54910(16) 0.6102(2) 0.26384(15) 0.0288(5) Uani 1 1 d . . .
H3 H 0.6050 0.6525 0.2986 0.035 Uiso 1 1 calc R . .
C4 C 0.49882(16) 0.63446(19) 0.17393(16) 0.0268(5) Uani 1 1 d . . .
H4 H 0.5198 0.6949 0.1487 0.032 Uiso 1 1 calc R . .
C5 C 0.41731(15) 0.56923(18) 0.12113(14) 0.0211(4) Uani 1 1 d . . .
C6 C 0.35939(15) 0.59350(18) 0.02193(14) 0.0217(4) Uani 1 1 d . . .
C7 C 0.24587(15) 0.57540(17) -0.00884(14) 0.0209(4) Uani 1 1 d . . .
H7A H 0.2232 0.5854 0.0384 0.025 Uiso 1 1 calc R . .
H7B H 0.2057 0.6196 -0.0614 0.025 Uiso 1 1 calc R . .
C8 C 0.35366(15) 0.48422(18) -0.03582(14) 0.0221(4) Uani 1 1 d . . .
H8A H 0.3453 0.5016 -0.0963 0.027 Uiso 1 1 calc R . .
H8B H 0.4073 0.4300 -0.0076 0.027 Uiso 1 1 calc R . .
C9 C 0.38808(16) 0.70583(19) -0.00866(15) 0.0276(5) Uani 1 1 d . . .
H9A H 0.3491 0.7160 -0.0714 0.041 Uiso 1 1 calc R . .
H9B H 0.4569 0.7036 0.0025 0.041 Uiso 1 1 calc R . .
H9C H 0.3764 0.7690 0.0236 0.041 Uiso 1 1 calc R . .
C10 C 0.18374(16) 0.38756(18) -0.10170(13) 0.0228(4) Uani 1 1 d . . .
H10A H 0.2148 0.3312 -0.1256 0.027 Uiso 1 1 calc R . .
H10B H 0.1459 0.4404 -0.1493 0.027 Uiso 1 1 calc R . .
C11 C 0.11549(15) 0.32707(18) -0.06688(14) 0.0222(4) Uani 1 1 d . . .
H11A H 0.0773 0.3838 -0.0510 0.027 Uiso 1 1 calc R . .
H11B H 0.0698 0.2775 -0.1130 0.027 Uiso 1 1 calc R . .
C12 C 0.21683(15) 0.15059(17) -0.01048(14) 0.0214(4) Uani 1 1 d . . .
H12A H 0.2077 0.1558 -0.0724 0.026 Uiso 1 1 calc R . .
H12B H 0.1804 0.0839 -0.0047 0.026 Uiso 1 1 calc R . .
C13 C 0.32501(15) 0.13431(17) 0.04778(13) 0.0203(4) Uani 1 1 d . . .
C14 C 0.37211(15) 0.03193(18) 0.04477(13) 0.0233(4) Uani 1 1 d . . .
H14 H 0.3363 -0.0299 0.0108 0.028 Uiso 1 1 calc R . .
C15 C 0.47333(16) 0.02338(19) 0.09319(14) 0.0249(5) Uani 1 1 d . . .
H15 H 0.5066 -0.0441 0.0917 0.030 Uiso 1 1 calc R . .
C16 C 0.52459(15) 0.11717(19) 0.14406(14) 0.0239(5) Uani 1 1 d . . .
H16 H 0.5927 0.1138 0.1765 0.029 Uiso 1 1 calc R . .
C17 C 0.47268(15) 0.21500(19) 0.14558(14) 0.0222(4) Uani 1 1 d . . .
H17 H 0.5069 0.2773 0.1802 0.027 Uiso 1 1 calc R . .
C18 C 0.12005(15) 0.22534(19) 0.06782(14) 0.0235(4) Uani 1 1 d . . .
H18A H 0.1532 0.1627 0.1081 0.028 Uiso 1 1 calc R . .
H18B H 0.0543 0.1993 0.0287 0.028 Uiso 1 1 calc R . .
C19 C 0.11229(15) 0.32752(18) 0.12051(13) 0.0213(4) Uani 1 1 d . . .
C20 C 0.03540(16) 0.3408(2) 0.14710(14) 0.0258(5) Uani 1 1 d . . .
H20 H -0.0164 0.2881 0.1294 0.031 Uiso 1 1 calc R . .
C21 C 0.03723(16) 0.4336(2) 0.20032(14) 0.0279(5) Uani 1 1 d . . .
H21 H -0.0117 0.4421 0.2217 0.034 Uiso 1 1 calc R . .
C22 C 0.11218(16) 0.5139(2) 0.22165(14) 0.0269(5) Uani 1 1 d . . .
H22 H 0.1131 0.5785 0.2556 0.032 Uiso 1 1 calc R . .
C23 C 0.18562(15) 0.49696(19) 0.19181(13) 0.0237(4) Uani 1 1 d . . .
H23 H 0.2356 0.5516 0.2056 0.028 Uiso 1 1 calc R . .

loop_
_atom_site_aniso_label
_atom_site_aniso_U_11
_atom_site_aniso_U_22
_atom_site_aniso_U_33
_atom_site_aniso_U_23
_atom_site_aniso_U_13
_atom_site_aniso_U_12
Cu 0.01721(14) 0.01737(14) 0.01948(14) -0.00063(9) 0.00685(10) -0.00060(9)
Cl1 0.0197(3) 0.0244(3) 0.0255(3) -0.0021(2) 0.0087(2) 0.00300(19)
Cl2 0.0239(3) 0.0224(3) 0.0273(3) -0.0008(2) 0.0088(2) -0.0006(2)
O1 0.0337(9) 0.0232(9) 0.0634(12) 0.0029(8) 0.0199(9) 0.0003(7)
O2 0.0231(7) 0.0356(9) 0.0240(8) -0.0042(7) 0.0082(6) -0.0027(7)
O3 0.0225(8) 0.0380(10) 0.0338(9) -0.0018(7) 0.0038(7) 0.0104(7)
O4 0.0372(10) 0.0504(11) 0.0312(9) -0.0080(8) 0.0214(8) 0.0014(8)
O5 0.0320(9) 0.0428(11) 0.0643(12) 0.0159(9) 0.0176(9) -0.0078(8)
O6 0.0547(11) 0.0241(9) 0.0378(9) -0.0018(7) 0.0237(8) 0.0065(8)
O7 0.0249(8) 0.0402(10) 0.0385(9) -0.0047(8) 0.0039(7) 0.0060(7)
O8 0.0512(11) 0.0375(10) 0.0252(8) -0.0043(7) 0.0113(8) 0.0013(8)
N1 0.0186(8) 0.0203(9) 0.0222(9) -0.0006(7) 0.0089(7) 0.0004(7)
N2 0.0211(8) 0.0179(8) 0.0217(8) -0.0019(7) 0.0092(7) 0.0006(7)
N3 0.0190(8) 0.0201(9) 0.0200(8) 0.0005(7) 0.0084(7) 0.0021(7)
N4 0.0166(8) 0.0205(9) 0.0215(9) 0.0009(7) 0.0082(7) -0.0012(7)
N5 0.0221(9) 0.0222(9) 0.0211(9) 0.0011(7) 0.0091(7) 0.0010(7)
C1 0.0248(11) 0.0239(11) 0.0239(11) -0.0001(9) 0.0093(9) 0.0027(9)
C2 0.0258(11) 0.0285(12) 0.0247(11) -0.0028(9) 0.0046(9) 0.0037(9)
C3 0.0204(11) 0.0272(11) 0.0355(12) -0.0084(10) 0.0082(10) -0.0019(9)
C4 0.0252(11) 0.0217(11) 0.0367(12) -0.0031(9) 0.0158(10) -0.0037(9)
C5 0.0202(10) 0.0196(10) 0.0272(11) -0.0010(8) 0.0134(9) 0.0020(8)
C6 0.0227(10) 0.0191(10) 0.0254(10) 0.0004(8) 0.0120(9) -0.0003(8)
C7 0.0219(10) 0.0177(10) 0.0234(10) 0.0011(8) 0.0096(8) 0.0020(8)
C8 0.0233(10) 0.0221(11) 0.0247(10) 0.0000(8) 0.0137(9) 0.0004(8)
C9 0.0297(12) 0.0224(11) 0.0340(12) 0.0036(9) 0.0164(10) -0.0010(9)
C10 0.0254(11) 0.0210(10) 0.0195(10) -0.0007(8) 0.0065(8) 0.0009(9)
C11 0.0198(10) 0.0219(10) 0.0214(10) -0.0008(8) 0.0048(8) 0.0022(8)
C12 0.0218(10) 0.0182(10) 0.0229(10) -0.0021(8) 0.0079(9) 0.0002(8)
C13 0.0224(10) 0.0215(11) 0.0192(10) 0.0015(8) 0.0107(8) -0.0005(8)
C14 0.0266(11) 0.0205(11) 0.0224(10) -0.0003(8) 0.0097(9) 0.0001(9)
C15 0.0277(11) 0.0226(11) 0.0261(11) 0.0040(9) 0.0127(9) 0.0067(9)
C16 0.0198(10) 0.0280(12) 0.0239(11) 0.0050(9) 0.0091(9) 0.0030(9)
C17 0.0201(10) 0.0226(11) 0.0231(10) 0.0021(8) 0.0079(8) 0.0004(8)
C18 0.0200(10) 0.0233(11) 0.0274(11) 0.0010(9) 0.0100(9) -0.0018(8)
C19 0.0197(10) 0.0225(10) 0.0205(10) 0.0039(8) 0.0070(8) 0.0017(8)
C20 0.0207(10) 0.0298(12) 0.0273(11) 0.0043(9) 0.0102(9) 0.0013(9)
C21 0.0241(11) 0.0363(13) 0.0261(11) 0.0050(10) 0.0130(9) 0.0063(9)
C22 0.0263(11) 0.0299(12) 0.0233(11) -0.0015(9) 0.0089(9) 0.0073(9)
C23 0.0251(11) 0.0241(11) 0.0209(10) -0.0012(8) 0.0084(9) 0.0006(9)

loop_
_atom_type_symbol
_atom_type_description
_atom_type_scat_dispersion_real
_atom_type_scat_dispersion_imag
_atom_type_scat_source
C C 0.0033 0.0016 'International Tables Vol C Tables 4.2.6.8 and 6.1.1.4'
H H 0.0000 0.0000 'International Tables Vol C Tables 4.2.6.8 and 6.1.1.4'
N N 0.0061 0.0033 'International Tables Vol C Tables 4.2.6.8 and 6.1.1.4'
Cl Cl 0.1484 0.1585 'International Tables Vol C Tables 4.2.6.8 and 6.1.1.4'
Cu Cu 0.3201 1.2651 'International Tables Vol C Tables 4.2.6.8 and 6.1.1.4'
O O 0.0106 0.0060 'International Tables Vol C Tables 4.2.6.8 and 6.1.1.4'

loop_
_geom_angle_atom_site_label_1
_geom_angle_atom_site_label_2
_geom_angle_atom_site_label_3
_geom_angle
_geom_angle_site_symmetry_1
_geom_angle_site_symmetry_3
_geom_angle_publ_flag
N1 Cu N3 176.33(7) . . ?
N1 Cu N5 96.92(7) . . ?
N3 Cu N5 82.67(7) . . ?
N1 Cu N4 99.75(7) . . ?
N3 Cu N4 83.07(6) . . ?
N5 Cu N4 133.52(7) . . ?
N1 Cu N2 90.42(7) . . ?
N3 Cu N2 86.43(7) . . ?
N5 Cu N2 113.80(7) . . ?
N4 Cu N2 109.15(7) . . ?
O1 Cl1 O3 109.07(10) . . ?
O1 Cl1 O4 110.07(11) . . ?
O3 Cl1 O4 110.11(10) . . ?
O1 Cl1 O2 109.28(10) . . ?
O3 Cl1 O2 109.42(9) . . ?
O4 Cl1 O2 108.87(10) . . ?
O7 Cl2 O5 109.33(11) . . ?
O7 Cl2 O6 110.23(10) . . ?
O5 Cl2 O6 109.17(12) . . ?
O7 Cl2 O8 109.46(11) . . ?
O5 Cl2 O8 109.80(12) . . ?
O6 Cl2 O8 108.84(10) . . ?
C1 N1 C5 119.22(18) . . ?
C1 N1 Cu 115.85(14) . . ?
C5 N1 Cu 124.81(14) . . ?
C10 N2 C8 119.00(16) . . ?
C10 N2 C7 121.83(16) . . ?
C8 N2 C7 89.46(14) . . ?
C10 N2 Cu 107.71(12) . . ?
C8 N2 Cu 112.35(12) . . ?
C7 N2 Cu 105.11(12) . . ?
C12 N3 C18 110.24(16) . . ?
C12 N3 C11 112.16(15) . . ?
C18 N3 C11 112.02(15) . . ?
C12 N3 Cu 111.41(12) . . ?
C18 N3 Cu 106.72(12) . . ?
C11 N3 Cu 104.00(12) . . ?
C13 N4 C17 118.26(18) . . ?
C13 N4 Cu 113.87(13) . . ?
C17 N4 Cu 127.78(14) . . ?
C23 N5 C19 118.56(18) . . ?
C23 N5 Cu 128.81(15) . . ?
C19 N5 Cu 112.47(14) . . ?
N1 C1 C2 123.0(2) . . ?
N1 C1 H1 118.5 . . ?
C2 C1 H1 118.5 . . ?
C1 C2 C3 118.0(2) . . ?
C1 C2 H2 121.0 . . ?
C3 C2 H2 121.0 . . ?
C2 C3 C4 119.4(2) . . ?
C2 C3 H3 120.3 . . ?
C4 C3 H3 120.3 . . ?
C3 C4 C5 120.5(2) . . ?
C3 C4 H4 119.8 . . ?
C5 C4 H4 119.8 . . ?
N1 C5 C4 119.65(19) . . ?
N1 C5 C6 118.15(17) . . ?
C4 C5 C6 122.19(19) . . ?
C9 C6 C5 113.58(18) . . ?
C9 C6 C7 114.78(17) . . ?
C5 C6 C7 112.51(17) . . ?
C9 C6 C8 116.61(17) . . ?
C5 C6 C8 111.42(17) . . ?
C7 C6 C8 84.87(15) . . ?
N2 C7 C6 88.39(14) . . ?
N2 C7 H7A 113.9 . . ?
C6 C7 H7A 113.9 . . ?
N2 C7 H7B 113.9 . . ?
C6 C7 H7B 113.9 . . ?
H7A C7 H7B 111.1 . . ?
N2 C8 C6 88.57(15) . . ?
N2 C8 H8A 113.9 . . ?
C6 C8 H8A 113.9 . . ?
N2 C8 H8B 113.9 . . ?
C6 C8 H8B 113.9 . . ?
H8A C8 H8B 111.1 . . ?
C6 C9 H9A 109.5 . . ?
C6 C9 H9B 109.5 . . ?
H9A C9 H9B 109.5 . . ?
C6 C9 H9C 109.5 . . ?
H9A C9 H9C 109.5 . . ?
H9B C9 H9C 109.5 . . ?
N2 C10 C11 109.20(16) . . ?
N2 C10 H10A 109.8 . . ?
C11 C10 H10A 109.8 . . ?
N2 C10 H10B 109.8 . . ?
C11 C10 H10B 109.8 . . ?
H10A C10 H10B 108.3 . . ?
N3 C11 C10 109.27(16) . . ?
N3 C11 H11A 109.8 . . ?
C10 C11 H11A 109.8 . . ?
N3 C11 H11B 109.8 . . ?
C10 C11 H11B 109.8 . . ?
H11A C11 H11B 108.3 . . ?
N3 C12 C13 112.01(16) . . ?
N3 C12 H12A 109.2 . . ?
C13 C12 H12A 109.2 . . ?
N3 C12 H12B 109.2 . . ?
C13 C12 H12B 109.2 . . ?
H12A C12 H12B 107.9 . . ?
N4 C13 C14 122.33(19) . . ?
N4 C13 C12 117.26(18) . . ?
C14 C13 C12 120.34(18) . . ?
C15 C14 C13 118.91(19) . . ?
C15 C14 H14 120.5 . . ?
C13 C14 H14 120.5 . . ?
C14 C15 C16 119.1(2) . . ?
C14 C15 H15 120.5 . . ?
C16 C15 H15 120.5 . . ?
C17 C16 C15 118.83(19) . . ?
C17 C16 H16 120.6 . . ?
C15 C16 H16 120.6 . . ?
N4 C17 C16 122.53(19) . . ?
N4 C17 H17 118.7 . . ?
C16 C17 H17 118.7 . . ?
N3 C18 C19 110.33(17) . . ?
N3 C18 H18A 109.6 . . ?
C19 C18 H18A 109.6 . . ?
N3 C18 H18B 109.6 . . ?
C19 C18 H18B 109.6 . . ?
H18A C18 H18B 108.1 . . ?
N5 C19 C20 121.9(2) . . ?
N5 C19 C18 115.57(18) . . ?
C20 C19 C18 122.45(19) . . ?
C21 C20 C19 118.7(2) . . ?
C21 C20 H20 120.6 . . ?
C19 C20 H20 120.6 . . ?
C20 C21 C22 119.5(2) . . ?
C20 C21 H21 120.3 . . ?
C22 C21 H21 120.3 . . ?
C23 C22 C21 119.0(2) . . ?
C23 C22 H22 120.5 . . ?
C21 C22 H22 120.5 . . ?
N5 C23 C22 122.2(2) . . ?
N5 C23 H23 118.9 . . ?
C22 C23 H23 118.9 . . ?

loop_
_geom_bond_atom_site_label_1
_geom_bond_atom_site_label_2
_geom_bond_distance
_geom_bond_site_symmetry_2
_geom_bond_publ_flag
Cu N1 1.9864(17) . ?
Cu N3 2.0215(17) . ?
Cu N5 2.0449(17) . ?
Cu N4 2.0513(17) . ?
Cu N2 2.0649(17) . ?
Cl1 O1 1.4383(17) . ?
Cl1 O3 1.4412(15) . ?
Cl1 O4 1.4434(17) . ?
Cl1 O2 1.4468(15) . ?
Cl2 O7 1.4319(16) . ?
Cl2 O5 1.4343(17) . ?
Cl2 O6 1.4399(17) . ?
Cl2 O8 1.4448(17) . ?
N1 C1 1.350(3) . ?
N1 C5 1.361(3) . ?
N2 C10 1.475(3) . ?
N2 C8 1.493(3) . ?
N2 C7 1.502(3) . ?
N3 C12 1.488(3) . ?
N3 C18 1.489(3) . ?
N3 C11 1.504(2) . ?
N4 C13 1.344(3) . ?
N4 C17 1.356(3) . ?
N5 C23 1.344(3) . ?
N5 C19 1.352(3) . ?
C1 C2 1.378(3) . ?
C1 H1 0.9300 . ?
C2 C3 1.382(3) . ?
C2 H2 0.9300 . ?
C3 C4 1.383(3) . ?
C3 H3 0.9300 . ?
C4 C5 1.388(3) . ?
C4 H4 0.9300 . ?
C5 C6 1.525(3) . ?
C6 C9 1.518(3) . ?
C6 C7 1.560(3) . ?
C6 C8 1.563(3) . ?
C7 H7A 0.9700 . ?
C7 H7B 0.9700 . ?
C8 H8A 0.9700 . ?
C8 H8B 0.9700 . ?
C9 H9A 0.9600 . ?
C9 H9B 0.9600 . ?
C9 H9C 0.9600 . ?
C10 C11 1.521(3) . ?
C10 H10A 0.9700 . ?
C10 H10B 0.9700 . ?
C11 H11A 0.9700 . ?
C11 H11B 0.9700 . ?
C12 C13 1.506(3) . ?
C12 H12A 0.9700 . ?
C12 H12B 0.9700 . ?
C13 C14 1.388(3) . ?
C14 C15 1.384(3) . ?
C14 H14 0.9300 . ?
C15 C16 1.392(3) . ?
C15 H15 0.9300 . ?
C16 C17 1.376(3) . ?
C16 H16 0.9300 . ?
C17 H17 0.9300 . ?
C18 C19 1.498(3) . ?
C18 H18A 0.9700 . ?
C18 H18B 0.9700 . ?
C19 C20 1.385(3) . ?
C20 C21 1.379(3) . ?
C20 H20 0.9300 . ?
C21 C22 1.380(3) . ?
C21 H21 0.9300 . ?
C22 C23 1.378(3) . ?
C22 H22 0.9300 . ?
C23 H23 0.9300 . ?
